data_2100918
loop_
_publ_author_name
'Takenaka, Y.'
'Ohashi, Y.'
'Tamura, T.'
'Uchida, A.'
'Sasada, Y.'
'Ohgo, Y.'
'Baba, S.'

_publ_section_title
;
 Crystalline-state racemization of a chiral cyanoethyl group connected
 by a hydrogen bond
;
_journal_issue 2
_journal_name_full 'Acta Crystallographica Section B'
_journal_page_first 272
_journal_page_last 277
_journal_paper_doi 10.1107/S0108768192007948
_journal_volume 49
_journal_year 1993
_chemical_formula_moiety 'C15 H27 Co1 N6 O4,H2 O1'
_chemical_formula_sum 'C15 H29 Co N6 O5'
_chemical_formula_weight 432.4
_symmetry_cell_setting orthorhombic
_symmetry_space_group_name_Hall 'P 2ac 2ab'
_symmetry_space_group_name_H-M 'P 21 21 21'
_cell_angle_alpha 90
_cell_angle_beta 90
_cell_angle_gamma 90
_cell_formula_units_Z 4
_cell_length_a 13.177(2)
_cell_length_b 13.120(2)
_cell_length_c 11.694(2)
_cell_volume 2021.7(6)
_diffrn_radiation_type Mo
_diffrn_radiation_wavelength 0.7107
_exptl_crystal_F_000 912
_cod_data_source_file as0610.cif
_cod_data_source_block as0610b
_cod_original_cell_volume 2021.6(5)
_cod_original_formula_sum 'C15 H29 Co1 N6 O5'
_cod_database_code 2100918

loop_
_atom_site_label
_atom_site_fract_x
_atom_site_fract_y
_atom_site_fract_z
Co .51179(3) .97808(3) .94265(4)
N(1) .4401(3) .9504(2) .8063(3)
N(2) .5943(3) 1.0520(3) .8408(3)
N(3) .5847(2) 1.0066(3) 1.0786(3)
N(4) .4296(3) .9063(3) 1.0451(3)
O(1) .3577(3) .8908(3) .8046(3)
O(2) .6773(2) 1.1032(3) .8746(3)
O(3) .6674(2) 1.0652(3) 1.0801(3)
O(4) .3466(3) .8488(3) 1.0167(3)
C(1) .4724(3) .9948(3) .7137(3)
C(2) .5651(4) 1.0543(3) .7353(4)
C(3) .5456(3) .9722(4) 1.1728(4)
C(4) .4546(4) .9114(4) 1.1535(4)
C(5) .4208(5) .9841(5) .6020(4)
C(6) .6224(5) 1.1116(5) .6451(5)
C(7) .5873(5) .9998(6) 1.2884(4)
C(8) .3981(5) .8534(6) 1.2443(5)
N(5) .4237(2) 1.1038(2) .9792(3)
C(9) .4679(4) 1.2077(3) .9730(6)
C(10) .3777(5) 1.2801(4) .9937(9)
C(11) .2833(4) 1.2167(4) .9609(6)
C(12) .3234(4) 1.1146(4) .9229(5)
C(13) .6186(7) .8639(6) .9265(7)
C(13') .5868(5) .8430(4) .9059(5)
C(14) .6250(11) .8117(8) .8120(6)
C(14') .6966(5) .8568(6) .8633(8)
C(15) .6072(8) .7893(6) 1.0193(7)
C(15') .5840(7) .7727(6) 1.0020(8)
N(6) .6097(9) .7385(7) 1.0951(7)
N(6') .5819(7) .7183(5) 1.0755(7)
O(W) .6563(3) .6055(5) 1.2778(4)
H(O1) .355(4) .865(4) .9350(10)
H(O2) .680(5) 1.077(5) .951(2)
H(51) .462 1.022 .544
H(52) .353 1.018 .611
H(53) .411 .913 .577
H(61) .587 1.104 .571
H(62) .694 1.084 .638
H(63) .626 1.185 .668
H(71) .546 .958 1.344
H(72) .579 1.073 1.305
H(73) .661 .980 1.297
H(81) .425 .868 1.321
H(82) .396 .777 1.232
H(83) .328 .881 1.235
H(N1) .418(3) 1.104(3) 1.0640(10)
H(91) .522(3) 1.197(5) 1.032(4)
H(92) .508(4) 1.206(5) .900(3)
H(101) .398(4) 1.346(2) .956(4)
H(102) .379(6) 1.312(6) 1.072(3)
H(111) .240(4) 1.259(4) .910(5)
H(112) .239(4) 1.219(5) 1.031(3)
H(121) .342(3) 1.108(3) .8400(10)
H(122) .272(3) 1.064(3) .951(4)
H(R1) .650 .862 .745
H(R2) .578 .766 .781
H(R3) .692 .776 .834
H(S1) .706 .907 .794
H(S2) .738 .795 .843
H(S3) .720 .889 .931
H(W1) .628(7) .647(6) 1.219(6)
H(W2) .720(2) .584(4) 1.247(5)

loop_
_geom_bond_atom_site_label_1
_geom_bond_atom_site_label_2
_geom_bond_distance
Co N(1) 1.886(4)
Co N(2) 1.879(4)
Co N(3) 1.891(4)
Co N(4) 1.867(4)
Co N(5) 2.059(4)
Co C(13) 2.062(9)
Co C(13') 2.073(7)
N(1) O(1) 1.335(5)
N(1) C(1) 1.300(6)
N(2) O(2) 1.340(5)
N(2) C(2) 1.291(6)
N(3) O(3) 1.332(5)
N(3) C(3) 1.295(6)
N(4) O(4) 1.367(5)
N(4) C(4) 1.308(6)
C(1) C(2) 1.469(7)
C(1) C(5) 1.477(8)
C(2) C(6) 1.496(8)
C(3) C(4) 1.455(7)
C(3) C(7) 1.502(9)
C(4) C(8) 1.501(9)
N(5) C(9) 1.484(8)
N(5) C(12) 1.480(7)
C(9) C(10) 1.538(13)
C(10) C(11) 1.542(13)
C(11) C(12) 1.506(9)
C(13) C(14) 1.505(18)
C(13) C(15) 1.467(14)
C(15) N(6) 1.109(15)
N(6) O(W) 2.823(13)
C(13') C(14') 1.536(12)
C(13') C(15') 1.454(12)
C(15') N(6') 1.116(13)
N(6') O(W) 2.954(11)
C(13) C(13') 0.554(11)
C(13) C(14') 1.266(13)
C(13) C(15') 1.554(13)
C(14) C(13') 1.274(16)
C(14) C(14') 1.262(18)
C(15) C(13') 1.524(12)
C(15) C(15') 0.426(14)
C(15) N(6') 1.187(14)
N(6) C(15') 1.224(15)
N(6) N(6') 0.506(14)
